data_8100243
loop_
_publ_author_name
'Akriche, Samah'

_publ_section_title
;
Crystal structure of bis(3,5-dimethylanilinium) dihydrogenodiphosphate, 
(C~8~H~12~N)~2~H~2~P~2~O~7~
;
_journal_issue 1
_journal_name_full 'Zeitschrift f\"ur Kristallographie - New Crystal Structures'
_journal_page_first 143
_journal_page_last 144
_journal_volume 218
_journal_year 2003
_chemical_formula_moiety ' (C8 H12 N1 )2 H2 P2 O7'
_chemical_formula_structural ' (C8 H12 N)2 H2 P2 O7'
_chemical_formula_sum 'C16 H26 N2 O7 P2'
_chemical_formula_weight 420.34
_space_group_IT_number 15
_symmetry_cell_setting monoclinic
_symmetry_space_group_name_Hall '-C 2yc'
_symmetry_space_group_name_H-M 'C 1 2/c 1'
_cell_angle_alpha 90.00
_cell_angle_beta 92.18(3)
_cell_angle_gamma 90.00
_cell_formula_units_Z 4
_cell_length_a 32.53(1)
_cell_length_b 8.415(2)
_cell_length_c 7.792(4)
_cell_measurement_temperature 296
_cell_volume 2132(1)
_diffrn_ambient_temperature 296
_cod_original_sg_symbol_H-M 'C 2/c'
_cod_original_formula_sum ' C16 H26 N2 O7 P2 '
_cod_database_code 8100243

loop_
_symmetry_equiv_pos_as_xyz
'  +x,  +y,  +z'
'1/2+x,1/2+y,  +z'
'  -x,  +y,1/2-z'
1/2-x,1/2+y,1/2-z
'  -x,  -y,  -z'
'1/2-x,1/2-y,  -z'
'  +x,  -y,1/2+z'
1/2+x,1/2-y,1/2+z

loop_
_atom_site_label
_atom_site_fract_x
_atom_site_fract_y
_atom_site_fract_z
_atom_site_U_iso_or_equiv
_atom_site_occupancy
_atom_site_adp_type
_atom_site_calc_flag
_atom_site_type_symbol
P1 0.47650(3) 0.7779(1) 0.9070(2) 0.0281(3) 1 Uani d P
O1 0.45777(9) 0.9354(4) 0.8363(4) 0.0374(9) 1 Uani d O
O2 0.50699(9) 0.8069(4) 1.0501(4) 0.0356(9) 1 Uani d O
O3 0.5000 0.7016(5) 0.7500 0.041(1) 1 Uani d O
O4 0.44302(9) 0.6636(4) 0.9428(4) 0.0384(9) 1 Uani d O
N1 0.4333(1) 0.6220(5) 0.2893(5) 0.032(1) 1 Uani d N
C1 0.3927(1) 0.6724(5) 0.3468(6) 0.034(1) 1 Uani d C
C2 0.3899(1) 0.7474(6) 0.4987(6) 0.044(2) 1 Uani d C
C3 0.3513(2) 0.7891(8) 0.5581(7) 0.059(2) 1 Uani d C
C4 0.3171(1) 0.7513(8) 0.4541(8) 0.061(2) 1 Uani d C
C5 0.3199(2) 0.6753(8) 0.3009(8) 0.066(2) 1 Uani d C
C6 0.3586(2) 0.6332(7) 0.2426(7) 0.053(2) 1 Uani d C
C7 0.3479(2) 0.875(1) 0.725(1) 0.110(3) 1 Uani d C
C8 0.2822(2) 0.633(1) 0.184(1) 0.124(4) 1 Uani d C
H1 0.4702 1.0248 0.8473 0.047 1 Uiso c H
H2 0.4516 0.6990 0.3002 0.058 1 Uiso c H
H3 0.4325 0.6064 0.1690 0.044 1 Uiso c H
H4 0.4397 0.5251 0.3464 0.057 1 Uiso c H
H5 0.4106 0.7648 0.5749 0.034 1 Uiso c H
H6 0.3688 0.9181 0.7657 0.133 1 Uiso c H
H7 0.3269 0.9571 0.7160 0.132 1 Uiso c H
H8 0.3379 0.8074 0.7991 0.144 1 Uiso c H
H9 0.2917 0.7775 0.4962 0.070 1 Uiso c H
H10 0.2641 0.7270 0.1803 0.164 1 Uiso c H
H11 0.2706 0.5514 0.2383 0.166 1 Uiso c H
H12 0.2884 0.6006 0.0751 0.144 1 Uiso c H
H13 0.3614 0.5865 0.1309 0.050 1 Uiso c H

loop_
_atom_site_aniso_label
_atom_site_aniso_U_11
_atom_site_aniso_U_22
_atom_site_aniso_U_33
_atom_site_aniso_U_12
_atom_site_aniso_U_13
_atom_site_aniso_U_23
P1 0.0357(6) 0.0223(5) 0.0264(5) -0.0009(6) 0.0008(4) -0.0006(6)
O1 0.041(2) 0.019(2) 0.051(2) 0.0033(13) -0.009(2) -0.005(2)
O2 0.049(2) 0.025(2) 0.032(2) 0.0054(13) -0.005(1) -0.003(1)
O3 0.060(3) 0.025(3) 0.038(2) 0.0000 0.018(2) 0.0000
O4 0.041(2) 0.038(2) 0.037(2) -0.010(1) 0.007(1) -0.001(2)
N1 0.030(2) 0.030(2) 0.036(2) -0.002(2) 0.002(2) -0.001(2)
C1 0.036(3) 0.026(2) 0.041(3) -0.001(2) 0.004(2) 0.002(2)
C2 0.043(3) 0.050(4) 0.040(3) -0.002(2) 0.003(2) -0.007(3)
C3 0.050(3) 0.069(4) 0.058(3) 0.000(3) 0.014(3) -0.014(4)
C4 0.038(3) 0.071(5) 0.075(4) 0.011(3) 0.013(3) -0.014(4)
C5 0.033(3) 0.094(5) 0.070(4) -0.002(3) -0.007(3) -0.010(4)
C6 0.036(3) 0.073(4) 0.049(3) 0.010(3) -0.004(2) -0.014(3)
C7 0.063(5) 0.162(9) 0.106(6) 0.008(5) 0.014(4) -0.072(6)
C8 0.049(4) 0.195(11) 0.126(7) 0.017(5) -0.025(4) -0.069(7)

loop_
_geom_bond_atom_site_label_1
_geom_bond_atom_site_label_2
_geom_bond_distance
_geom_bond_site_symmetry_1
_geom_bond_site_symmetry_2
_geom_bond_publ_flag
P1 O1 1.551(4) . . yes
P1 O2 1.484(3) . . yes
P1 O3 1.602(3) . . yes
P1 O4 1.487(4) . . yes
O1 H1 0.86 . . yes
N1 C1 1.474(6) . . yes
N1 H2 0.88 . . yes
N1 H3 0.95 . . yes
N1 H4 0.95 . . yes
C1 C2 1.348(7) . . yes
C1 C6 1.387(7) . . yes
C2 C3 1.400(8) . . yes
C2 H5 0.89 . . yes
C3 C4 1.387(8) . . yes
C3 C7 1.493(10) . . yes
C4 C5 1.360(9) . . yes
C4 H9 0.93 . . yes
C5 C6 1.400(9) . . yes
C5 C8 1.541(9) . . yes
C6 H13 0.96 . . yes
C7 H6 0.83 . . yes
C7 H7 0.97 . . yes
C7 H8 0.88 . . yes
C8 H10 0.98 . . yes
C8 H11 0.90 . . yes
C8 H12 0.92 . . yes
H2 H3 1.41 . . no
H2 H4 1.56 . . no
H3 H4 1.55 . . no
H6 H7 1.44 . . no
H6 H8 1.40 . . no
H7 H8 1.45 . . no
H10 H11 1.56 . . no
H10 H12 1.57 . . no
H11 H12 1.48 . . no

loop_
_cod_related_entry_id
_cod_related_entry_database
_cod_related_entry_code
1 ChemSpider 28577902
